data_4313035
loop_
_publ_author_name
'Karl M. Kadish'
'Li-Lun Wang'
'Antoine Thuriere'
'Eric Van Caemelbecke'
'John L. Bear'

_publ_section_title
;
 Factors Affecting the Electrochemical and Spectroelectrochemical
 Properties of Diruthenium(III,II) Complexes Containing Four Identical
 Unsymmetrical Bridging Ligands
;
_journal_name_full 'Inorganic Chemistry'
_journal_page_first 834
_journal_page_last 843
_journal_paper_doi 10.1021/ic020590x
_journal_volume 42
_journal_year 2003
_chemical_formula_moiety 'C44 H28 N8 F8 Cl Ru2, 2 C H2 Cl2'
_chemical_formula_sum 'C46 H32 Cl5 F8 N8 Ru2'
_chemical_formula_weight 1228.19
_chemical_name_systematic
; 
 ? 
;
_space_group_IT_number 2
_symmetry_cell_setting triclinic
_symmetry_space_group_name_Hall '-P 1'
_symmetry_space_group_name_H-M 'P -1'
_atom_sites_solution_hydrogens geom
_atom_sites_solution_primary direct
_atom_sites_solution_secondary difmap
_audit_creation_method SHELXL-97
_cell_angle_alpha 99.471(1)
_cell_angle_beta 91.858(1)
_cell_angle_gamma 93.460(1)
_cell_formula_units_Z 2
_cell_length_a 10.9425(5)
_cell_length_b 12.7472(6)
_cell_length_c 17.3791(8)
_cell_measurement_reflns_used 6522
_cell_measurement_temperature 223(2)
_cell_measurement_theta_max 23.52
_cell_measurement_theta_min 1.62
_cell_volume 2384.53(19)
_computing_cell_refinement 'Bruker SAINT software (Bruker, 1999)'
_computing_data_collection 'Siemens SMART software (Siemens, 1996)'
_computing_data_reduction 'Bruker SAINT software (Bruker, 1999)'
_computing_structure_refinement 'SHELXL-97 (Sheldrick, 1997)'
_computing_structure_solution 'SHELXS-97 (Sheldrick, 1997)'
_diffrn_ambient_temperature 223(2)
_diffrn_detector_area_resol_mean 1K
_diffrn_measured_fraction_theta_full 0.989
_diffrn_measured_fraction_theta_max 0.989
_diffrn_measurement_device_type 'Siemens SMART CCD'
_diffrn_measurement_method CCD
_diffrn_radiation_monochromator graphite
_diffrn_radiation_source 'fine-focus sealed tube'
_diffrn_radiation_type MoK\a
_diffrn_radiation_wavelength 0.71073
_diffrn_reflns_av_R_equivalents 0.0250
_diffrn_reflns_av_sigmaI/netI 0.0249
_diffrn_reflns_limit_h_max 12
_diffrn_reflns_limit_h_min -12
_diffrn_reflns_limit_k_max 14
_diffrn_reflns_limit_k_min -14
_diffrn_reflns_limit_l_max 19
_diffrn_reflns_limit_l_min 0
_diffrn_reflns_number 11017
_diffrn_reflns_theta_full 23.52
_diffrn_reflns_theta_max 23.52
_diffrn_reflns_theta_min 1.62
_diffrn_standards_decay_% 0.0
_exptl_absorpt_coefficient_mu 0.989
_exptl_absorpt_correction_T_max 0.9051
_exptl_absorpt_correction_T_min 0.6237
_exptl_absorpt_correction_type empirical
_exptl_crystal_colour 'Very dark green'
_exptl_crystal_density_diffrn 1.711
_exptl_crystal_density_method 'not measured'
_exptl_crystal_description Plate
_exptl_crystal_F_000 1218
_exptl_crystal_size_max 0.35
_exptl_crystal_size_mid 0.25
_exptl_crystal_size_min 0.08
_refine_diff_density_max 1.264
_refine_diff_density_min -1.042
_refine_diff_density_rms 0.085
_refine_ls_extinction_coef 0.00042(19)
_refine_ls_extinction_expression Fc^*^=kFc[1+0.001xFc^2^\l^3^/sin(2\q)]^-1/4^
_refine_ls_extinction_method SHELXL
_refine_ls_goodness_of_fit_ref 1.013
_refine_ls_hydrogen_treatment mixed
_refine_ls_matrix_type full
_refine_ls_number_parameters 592
_refine_ls_number_reflns 7006
_refine_ls_number_restraints 0
_refine_ls_restrained_S_all 1.013
_refine_ls_R_factor_all 0.0526
_refine_ls_R_factor_gt 0.0362
_refine_ls_shift/su_max 0.111
_refine_ls_shift/su_mean 0.005
_refine_ls_structure_factor_coef Fsqd
_refine_ls_weighting_details 'calc w=1/[\s^2^(Fo^2^)+(0.0561P)^2^+6.8782P] where P=(Fo^2^+2Fc^2^)/3'
_refine_ls_weighting_scheme calc
_refine_ls_wR_factor_gt 0.0995
_refine_ls_wR_factor_ref 0.1112
_reflns_number_gt 5151
_reflns_number_total 7006
_reflns_threshold_expression >4sigma(I)
_cod_data_source_file ic020590x_3.cif
_cod_data_source_block k767
_cod_depositor_comments
;
The following automatic conversions were performed:

'_symmetry_cell_setting' value 'Triclinic' changed to 'triclinic'
according to the built-in table from CIF Core dictionary named
'cif_core.dic' version 2.4.1 from
2010-06-29.

'_exptl_absorpt_correction_type' value 'Empirical'
changed to 'empirical' according to the built-in table from CIF Core
dictionary named 'cif_core.dic' version 2.4.1 from 2010-06-29.

Automatic conversion script
Id: cif_fix_values 1646 2011-03-28 12:23:43Z adriana 
;
_cod_original_formula_sum 'C46 H32 N8 F8 Cl5 Ru2'
_cod_database_code 4313035

loop_
_symmetry_equiv_pos_as_xyz
'x, y, z'
'-x, -y, -z'

loop_
_atom_site_label
_atom_site_type_symbol
_atom_site_fract_x
_atom_site_fract_y
_atom_site_fract_z
_atom_site_U_iso_or_equiv
_atom_site_adp_type
_atom_site_occupancy
_atom_site_symmetry_multiplicity
_atom_site_calc_flag
_atom_site_refinement_flags
_atom_site_disorder_assembly
_atom_site_disorder_group
Ru1 Ru 0.75661(4) 0.90602(3) 0.68509(2) 0.02835(13) Uani 1 1 d . . .
Ru2 Ru 0.74612(3) 0.76346(3) 0.74935(2) 0.02588(13) Uani 1 1 d . . .
Cl1 Cl 0.76815(14) 1.05887(10) 0.61515(8) 0.0447(3) Uani 1 1 d . . .
F1 F 0.3974(3) 0.6787(3) 0.6468(2) 0.0658(10) Uani 1 1 d . . .
F2 F 0.4314(4) 0.5171(4) 0.9155(3) 0.0978(15) Uani 1 1 d . . .
F3 F 0.8739(4) 0.5842(3) 0.5360(2) 0.0730(11) Uani 1 1 d . . .
F4 F 0.6580(4) 0.3139(3) 0.7093(2) 0.0743(11) Uani 1 1 d . . .
F5 F 1.1037(3) 0.8648(3) 0.8391(2) 0.0568(9) Uani 1 1 d . . .
F6 F 1.0203(4) 0.4472(3) 0.8589(3) 0.0831(12) Uani 1 1 d . . .
F7 F 0.6185(3) 0.9775(3) 0.9420(2) 0.0658(10) Uani 1 1 d . . .
F8 F 0.7892(4) 0.6336(3) 1.0450(2) 0.0671(10) Uani 1 1 d . . .
N1 N 0.5889(4) 0.9500(3) 0.7321(2) 0.0316(9) Uani 1 1 d . . .
N2 N 0.5633(4) 0.7805(3) 0.7633(2) 0.0338(9) Uani 1 1 d . . .
N3 N 0.6555(4) 0.8110(3) 0.5912(2) 0.0370(10) Uani 1 1 d . . .
N4 N 0.7083(4) 0.6650(3) 0.6444(2) 0.0334(9) Uani 1 1 d . . .
N5 N 0.9228(4) 0.8525(3) 0.6407(2) 0.0336(9) Uani 1 1 d . . .
N6 N 0.9285(3) 0.7457(3) 0.7360(2) 0.0300(9) Uani 1 1 d . . .
N7 N 0.8556(4) 0.9924(3) 0.7827(2) 0.0329(9) Uani 1 1 d . . .
N8 N 0.7858(4) 0.8635(3) 0.8526(2) 0.0306(9) Uani 1 1 d . . .
C1 C 0.5462(5) 1.0471(4) 0.7309(3) 0.0418(13) Uani 1 1 d . . .
H1 H 0.5995 1.1007 0.7168 0.050 Uiso 1 1 calc R . .
C2 C 0.4298(6) 1.0712(5) 0.7492(4) 0.0528(15) Uani 1 1 d . . .
H2 H 0.4037 1.1397 0.7473 0.063 Uiso 1 1 calc R . .
C3 C 0.3502(5) 0.9925(5) 0.7707(4) 0.0522(15) Uani 1 1 d . . .
H3 H 0.2688 1.0067 0.7821 0.063 Uiso 1 1 calc R . .
C4 C 0.3917(5) 0.8948(4) 0.7749(3) 0.0449(13) Uani 1 1 d . . .
H4 H 0.3390 0.8415 0.7900 0.054 Uiso 1 1 calc R . .
C5 C 0.5132(4) 0.8732(4) 0.7566(3) 0.0330(11) Uani 1 1 d . . .
C6 C 0.4868(4) 0.6904(4) 0.7728(3) 0.0384(12) Uani 1 1 d . . .
C7 C 0.4072(5) 0.6383(5) 0.7142(4) 0.0492(14) Uani 1 1 d . . .
C8 C 0.3369(5) 0.5459(5) 0.7198(5) 0.0633(19) Uani 1 1 d . . .
H8 H 0.2839 0.5121 0.6782 0.076 Uiso 1 1 calc R . .
C9 C 0.3475(6) 0.5046(5) 0.7891(5) 0.071(2) Uani 1 1 d . . .
H9 H 0.3014 0.4420 0.7950 0.085 Uiso 1 1 calc R . .
C10 C 0.4247(6) 0.5556(6) 0.8476(5) 0.0638(18) Uani 1 1 d . . .
C11 C 0.4936(5) 0.6477(5) 0.8422(4) 0.0515(15) Uani 1 1 d . . .
H11 H 0.5449 0.6818 0.8846 0.062 Uiso 1 1 calc R . .
C12 C 0.5887(6) 0.8529(5) 0.5374(3) 0.0526(15) Uani 1 1 d . . .
H12 H 0.5834 0.9272 0.5448 0.063 Uiso 1 1 calc R . .
C13 C 0.5295(7) 0.7932(6) 0.4739(4) 0.072(2) Uani 1 1 d . . .
H13 H 0.4828 0.8248 0.4387 0.086 Uiso 1 1 calc R . .
C14 C 0.5402(7) 0.6832(6) 0.4623(4) 0.074(2) Uani 1 1 d . . .
H14 H 0.5040 0.6400 0.4173 0.089 Uiso 1 1 calc R . .
C15 C 0.6029(6) 0.6382(5) 0.5160(3) 0.0540(16) Uani 1 1 d . . .
H15 H 0.6099 0.5641 0.5082 0.065 Uiso 1 1 calc R . .
C16 C 0.6574(5) 0.7032(4) 0.5837(3) 0.0382(12) Uani 1 1 d . . .
C17 C 0.7368(5) 0.5575(4) 0.6342(3) 0.0361(12) Uani 1 1 d . . .
C18 C 0.8201(6) 0.5172(4) 0.5800(4) 0.0504(15) Uani 1 1 d . . .
C19 C 0.8494(7) 0.4128(5) 0.5681(4) 0.071(2) Uani 1 1 d . . .
H19 H 0.9046 0.3886 0.5298 0.086 Uiso 1 1 calc R . .
C20 C 0.7969(7) 0.3433(5) 0.6131(4) 0.070(2) Uani 1 1 d . . .
H20 H 0.8166 0.2717 0.6069 0.084 Uiso 1 1 calc R . .
C21 C 0.7156(6) 0.3822(4) 0.6668(4) 0.0531(16) Uani 1 1 d . . .
C22 C 0.6844(5) 0.4870(4) 0.6789(3) 0.0423(13) Uani 1 1 d . . .
H22 H 0.6283 0.5103 0.7168 0.051 Uiso 1 1 calc R . .
C23 C 0.9736(6) 0.8868(4) 0.5786(3) 0.0456(14) Uani 1 1 d . . .
H23 H 0.9280 0.9290 0.5503 0.055 Uiso 1 1 calc R . .
C24 C 1.0890(6) 0.8630(5) 0.5550(4) 0.0581(17) Uani 1 1 d . . .
H24 H 1.1208 0.8881 0.5113 0.070 Uiso 1 1 calc R . .
C25 C 1.1574(6) 0.8019(5) 0.5960(4) 0.0562(16) Uani 1 1 d . . .
H25 H 1.2374 0.7869 0.5818 0.067 Uiso 1 1 calc R . .
C26 C 1.1074(5) 0.7632(5) 0.6576(3) 0.0443(13) Uani 1 1 d . . .
H26 H 1.1528 0.7207 0.6857 0.053 Uiso 1 1 calc R . .
C27 C 0.9875(4) 0.7874(4) 0.6790(3) 0.0323(11) Uani 1 1 d . . .
C28 C 0.9972(4) 0.7000(4) 0.7906(3) 0.0336(11) Uani 1 1 d . . .
C29 C 1.0827(5) 0.7601(4) 0.8437(3) 0.0399(13) Uani 1 1 d . . .
C30 C 1.1454(5) 0.7196(6) 0.9005(3) 0.0548(16) Uani 1 1 d . . .
H30 H 1.2022 0.7636 0.9350 0.066 Uiso 1 1 calc R . .
C31 C 1.1238(6) 0.6128(6) 0.9063(4) 0.0612(18) Uani 1 1 d . . .
H31 H 1.1657 0.5826 0.9445 0.073 Uiso 1 1 calc R . .
C32 C 1.0403(6) 0.5534(5) 0.8552(4) 0.0540(16) Uani 1 1 d . . .
C33 C 0.9770(5) 0.5921(4) 0.7970(3) 0.0428(13) Uani 1 1 d . . .
H33 H 0.9214 0.5470 0.7624 0.051 Uiso 1 1 calc R . .
C34 C 0.9297(5) 1.0809(4) 0.7789(3) 0.0461(14) Uani 1 1 d . . .
H34 H 0.9414 1.1007 0.7298 0.055 Uiso 1 1 calc R . .
C35 C 0.9878(6) 1.1422(5) 0.8430(4) 0.0587(17) Uani 1 1 d . . .
H35 H 1.0398 1.2019 0.8379 0.070 Uiso 1 1 calc R . .
C36 C 0.9685(6) 1.1145(5) 0.9159(3) 0.0549(16) Uani 1 1 d . . .
H36 H 1.0041 1.1576 0.9611 0.066 Uiso 1 1 calc R . .
C37 C 0.8980(5) 1.0249(4) 0.9217(3) 0.0430(13) Uani 1 1 d . . .
H37 H 0.8847 1.0061 0.9710 0.052 Uiso 1 1 calc R . .
C38 C 0.8446(4) 0.9599(4) 0.8538(3) 0.0313(11) Uani 1 1 d . . .
C39 C 0.7468(5) 0.8340(4) 0.9234(3) 0.0334(11) Uani 1 1 d . . .
C40 C 0.6609(5) 0.8901(5) 0.9673(3) 0.0457(14) Uani 1 1 d . . .
C41 C 0.6174(6) 0.8618(5) 1.0350(4) 0.0596(17) Uani 1 1 d . . .
H41 H 0.5601 0.9027 1.0634 0.072 Uiso 1 1 calc R . .
C42 C 0.6584(6) 0.7732(5) 1.0607(4) 0.0598(17) Uani 1 1 d . . .
H42 H 0.6288 0.7515 1.1062 0.072 Uiso 1 1 calc R . .
C43 C 0.7436(5) 0.7176(4) 1.0182(3) 0.0445(13) Uani 1 1 d . . .
C44 C 0.7879(5) 0.7452(4) 0.9505(3) 0.0363(12) Uani 1 1 d . . .
H44 H 0.8458 0.7042 0.9228 0.044 Uiso 1 1 calc R . .
C45 C 0.7788(5) 0.3290(4) 0.8754(7) 0.080(3) Uiso 0.641(9) 1 d PG A 1
H45A H 0.8528 0.3347 0.9074 0.096 Uiso 0.641(9) 1 d PG A 1
H45B H 0.8004 0.3127 0.8218 0.096 Uiso 0.641(9) 1 d PG A 1
Cl2 Cl 0.7116(5) 0.4514(3) 0.8904(3) 0.0950(7) Uiso 0.641(9) 1 d PG A 1
Cl3 Cl 0.6819(5) 0.2246(3) 0.8973(3) 0.0950(7) Uiso 0.641(9) 1 d PG A 1
C45' C 0.6212(6) 0.3617(9) 0.8926(12) 0.080(3) Uiso 0.359(9) 1 d PG A 2
H45C H 0.5787 0.3486 0.8424 0.096 Uiso 0.359(9) 1 d PG A 2
H45D H 0.5655 0.3919 0.9304 0.096 Uiso 0.359(9) 1 d PG A 2
Cl2' Cl 0.7462(8) 0.4534(6) 0.8906(6) 0.0950(7) Uiso 0.359(9) 1 d PG A 2
Cl3' Cl 0.6649(8) 0.2405(6) 0.9161(5) 0.0950(7) Uiso 0.359(9) 1 d PG A 2
C46 C 0.1383(12) 0.2508(4) 0.6086(2) 0.122(5) Uiso 0.75 1 d PG B 2
H46A H 0.2091 0.2859 0.5904 0.147 Uiso 0.75 1 d PG B 2
H46B H 0.0735 0.2460 0.5693 0.147 Uiso 0.75 1 d PG B 2
Cl4 Cl 0.0937(3) 0.3277(2) 0.69476(18) 0.0992(6) Uiso 0.75 1 d PG B 2
Cl5 Cl 0.1723(3) 0.1222(2) 0.62115(18) 0.0992(6) Uiso 0.75 1 d PG B 2

loop_
_atom_site_aniso_label
_atom_site_aniso_U_11
_atom_site_aniso_U_22
_atom_site_aniso_U_33
_atom_site_aniso_U_23
_atom_site_aniso_U_13
_atom_site_aniso_U_12
Ru1 0.0353(2) 0.0247(2) 0.0259(2) 0.00681(16) 0.00349(16) 0.00067(17)
Ru2 0.0275(2) 0.0240(2) 0.0270(2) 0.00686(16) 0.00254(16) 0.00067(16)
Cl1 0.0631(9) 0.0334(7) 0.0424(7) 0.0177(6) 0.0123(6) 0.0060(6)
F1 0.055(2) 0.072(3) 0.067(2) 0.010(2) -0.0124(18) -0.0123(18)
F2 0.085(3) 0.106(4) 0.122(4) 0.079(3) 0.015(3) -0.012(3)
F3 0.090(3) 0.049(2) 0.086(3) 0.0157(19) 0.044(2) 0.013(2)
F4 0.103(3) 0.039(2) 0.085(3) 0.0218(19) 0.013(2) -0.001(2)
F5 0.0457(19) 0.055(2) 0.066(2) 0.0028(17) -0.0047(16) -0.0064(16)
F6 0.093(3) 0.060(2) 0.105(3) 0.041(2) -0.014(2) 0.012(2)
F7 0.079(3) 0.065(2) 0.067(2) 0.0323(19) 0.0339(19) 0.041(2)
F8 0.084(3) 0.065(2) 0.065(2) 0.0397(19) 0.0114(19) 0.021(2)
N1 0.036(2) 0.027(2) 0.031(2) 0.0054(17) -0.0010(18) 0.0045(18)
N2 0.028(2) 0.033(2) 0.042(2) 0.0104(19) 0.0039(18) -0.0012(18)
N3 0.044(3) 0.035(2) 0.033(2) 0.0084(19) -0.0037(19) 0.002(2)
N4 0.037(2) 0.027(2) 0.034(2) 0.0028(18) -0.0021(18) 0.0017(18)
N5 0.041(2) 0.029(2) 0.031(2) 0.0062(18) 0.0087(18) -0.0001(19)
N6 0.028(2) 0.033(2) 0.031(2) 0.0087(18) 0.0053(17) 0.0036(17)
N7 0.037(2) 0.027(2) 0.034(2) 0.0045(18) 0.0046(18) -0.0030(18)
N8 0.034(2) 0.034(2) 0.026(2) 0.0073(17) 0.0044(17) 0.0007(18)
C1 0.051(3) 0.034(3) 0.041(3) 0.007(2) 0.003(3) 0.007(3)
C2 0.060(4) 0.040(3) 0.062(4) 0.012(3) 0.009(3) 0.020(3)
C3 0.043(3) 0.049(4) 0.065(4) 0.006(3) 0.012(3) 0.017(3)
C4 0.033(3) 0.043(3) 0.059(4) 0.009(3) 0.005(3) 0.002(2)
C5 0.034(3) 0.033(3) 0.032(3) 0.007(2) 0.003(2) 0.003(2)
C6 0.024(3) 0.033(3) 0.059(3) 0.012(3) 0.006(2) 0.004(2)
C7 0.041(3) 0.046(3) 0.062(4) 0.013(3) 0.003(3) 0.000(3)
C8 0.035(3) 0.046(4) 0.104(6) 0.000(4) 0.006(3) -0.005(3)
C9 0.050(4) 0.046(4) 0.122(7) 0.030(4) 0.022(4) -0.002(3)
C10 0.045(4) 0.062(4) 0.093(5) 0.038(4) 0.008(4) -0.002(3)
C11 0.034(3) 0.055(4) 0.071(4) 0.029(3) 0.010(3) 0.000(3)
C12 0.070(4) 0.045(3) 0.044(3) 0.009(3) -0.016(3) 0.010(3)
C13 0.097(6) 0.061(4) 0.057(4) 0.012(3) -0.038(4) 0.006(4)
C14 0.100(6) 0.063(5) 0.053(4) -0.003(3) -0.037(4) 0.001(4)
C15 0.071(4) 0.039(3) 0.048(4) 0.003(3) -0.016(3) -0.004(3)
C16 0.043(3) 0.035(3) 0.036(3) 0.003(2) -0.002(2) 0.001(2)
C17 0.038(3) 0.026(3) 0.043(3) 0.002(2) -0.004(2) 0.002(2)
C18 0.057(4) 0.033(3) 0.061(4) 0.007(3) 0.009(3) 0.000(3)
C19 0.087(5) 0.039(4) 0.088(5) 0.001(3) 0.035(4) 0.014(3)
C20 0.083(5) 0.032(3) 0.095(5) 0.004(3) 0.019(4) 0.014(3)
C21 0.073(4) 0.030(3) 0.057(4) 0.012(3) 0.000(3) -0.004(3)
C22 0.049(3) 0.033(3) 0.043(3) 0.003(2) -0.004(3) 0.000(2)
C23 0.063(4) 0.040(3) 0.038(3) 0.015(2) 0.019(3) 0.010(3)
C24 0.073(4) 0.059(4) 0.049(4) 0.021(3) 0.032(3) 0.009(3)
C25 0.049(4) 0.068(4) 0.054(4) 0.011(3) 0.027(3) 0.009(3)
C26 0.040(3) 0.054(4) 0.040(3) 0.009(3) 0.009(2) 0.008(3)
C27 0.032(3) 0.033(3) 0.030(3) 0.001(2) 0.006(2) 0.000(2)
C28 0.027(3) 0.043(3) 0.032(3) 0.007(2) 0.007(2) 0.006(2)
C29 0.034(3) 0.044(3) 0.041(3) 0.004(2) 0.004(2) 0.005(2)
C30 0.039(3) 0.082(5) 0.041(3) 0.002(3) -0.003(3) 0.012(3)
C31 0.060(4) 0.079(5) 0.050(4) 0.021(4) -0.003(3) 0.026(4)
C32 0.055(4) 0.052(4) 0.061(4) 0.022(3) 0.003(3) 0.017(3)
C33 0.041(3) 0.042(3) 0.048(3) 0.016(3) 0.001(3) 0.008(2)
C34 0.052(3) 0.038(3) 0.046(3) 0.006(3) 0.005(3) -0.013(3)
C35 0.061(4) 0.049(4) 0.061(4) 0.008(3) -0.003(3) -0.025(3)
C36 0.059(4) 0.052(4) 0.046(4) -0.004(3) -0.013(3) -0.014(3)
C37 0.048(3) 0.044(3) 0.036(3) 0.004(2) -0.003(2) 0.001(3)
C38 0.032(3) 0.029(3) 0.032(3) 0.002(2) 0.003(2) 0.001(2)
C39 0.036(3) 0.037(3) 0.028(3) 0.007(2) 0.002(2) 0.002(2)
C40 0.052(3) 0.047(3) 0.043(3) 0.016(3) 0.012(3) 0.017(3)
C41 0.067(4) 0.071(4) 0.049(4) 0.018(3) 0.029(3) 0.028(3)
C42 0.072(4) 0.071(4) 0.045(3) 0.027(3) 0.021(3) 0.013(4)
C43 0.052(3) 0.042(3) 0.044(3) 0.019(3) 0.000(3) 0.004(3)
C44 0.038(3) 0.036(3) 0.035(3) 0.006(2) 0.005(2) 0.004(2)

loop_
_atom_type_symbol
_atom_type_description
_atom_type_scat_dispersion_real
_atom_type_scat_dispersion_imag
_atom_type_scat_source
C C 0.0033 0.0016 'International Tables Vol C Tables 4.2.6.8 and 6.1.1.4'
H H 0.0000 0.0000 'International Tables Vol C Tables 4.2.6.8 and 6.1.1.4'
N N 0.0061 0.0033 'International Tables Vol C Tables 4.2.6.8 and 6.1.1.4'
F F 0.0171 0.0103 'International Tables Vol C Tables 4.2.6.8 and 6.1.1.4'
Cl Cl 0.1484 0.1585 'International Tables Vol C Tables 4.2.6.8 and 6.1.1.4'
Ru Ru -1.2594 0.8363 'International Tables Vol C Tables 4.2.6.8 and 6.1.1.4'

loop_
_geom_angle_atom_site_label_1
_geom_angle_atom_site_label_2
_geom_angle_atom_site_label_3
_geom_angle
_geom_angle_site_symmetry_1
_geom_angle_site_symmetry_3
_geom_angle_publ_flag
N7 Ru1 N1 91.74(15) . . ?
N7 Ru1 N3 176.25(15) . . ?
N1 Ru1 N3 87.80(16) . . ?
N7 Ru1 N5 88.82(16) . . ?
N1 Ru1 N5 176.28(15) . . ?
N3 Ru1 N5 91.40(16) . . ?
N7 Ru1 Ru2 88.00(11) . . ?
N1 Ru1 Ru2 88.61(11) . . ?
N3 Ru1 Ru2 88.27(11) . . ?
N5 Ru1 Ru2 87.74(11) . . ?
N7 Ru1 Cl1 92.25(11) . . ?
N1 Ru1 Cl1 91.61(11) . . ?
N3 Ru1 Cl1 91.48(12) . . ?
N5 Ru1 Cl1 92.04(11) . . ?
Ru2 Ru1 Cl1 179.66(4) . . ?
N6 Ru2 N8 89.75(16) . . ?
N6 Ru2 N2 179.59(16) . . ?
N8 Ru2 N2 90.16(16) . . ?
N6 Ru2 N4 89.65(16) . . ?
N8 Ru2 N4 178.79(16) . . ?
N2 Ru2 N4 90.45(16) . . ?
N6 Ru2 Ru1 90.48(11) . . ?
N8 Ru2 Ru1 89.81(11) . . ?
N2 Ru2 Ru1 89.92(11) . . ?
N4 Ru2 Ru1 89.14(11) . . ?
C1 N1 C5 118.4(4) . . ?
C1 N1 Ru1 122.7(3) . . ?
C5 N1 Ru1 118.5(3) . . ?
C5 N2 C6 119.8(4) . . ?
C5 N2 Ru2 121.1(3) . . ?
C6 N2 Ru2 118.8(3) . . ?
C12 N3 C16 118.6(5) . . ?
C12 N3 Ru1 122.8(4) . . ?
C16 N3 Ru1 118.5(3) . . ?
C16 N4 C17 119.1(4) . . ?
C16 N4 Ru2 120.2(3) . . ?
C17 N4 Ru2 120.6(3) . . ?
C23 N5 C27 117.8(4) . . ?
C23 N5 Ru1 122.6(4) . . ?
C27 N5 Ru1 119.4(3) . . ?
C27 N6 C28 119.2(4) . . ?
C27 N6 Ru2 120.2(3) . . ?
C28 N6 Ru2 120.2(3) . . ?
C34 N7 C38 118.2(4) . . ?
C34 N7 Ru1 122.6(4) . . ?
C38 N7 Ru1 119.1(3) . . ?
C38 N8 C39 119.4(4) . . ?
C38 N8 Ru2 120.6(3) . . ?
C39 N8 Ru2 120.0(3) . . ?
N1 C1 C2 123.3(5) . . ?
C1 C2 C3 118.9(5) . . ?
C4 C3 C2 119.2(5) . . ?
C3 C4 C5 120.3(5) . . ?
N2 C5 N1 116.3(4) . . ?
N2 C5 C4 123.9(5) . . ?
N1 C5 C4 119.7(5) . . ?
C7 C6 C11 117.2(5) . . ?
C7 C6 N2 122.0(5) . . ?
C11 C6 N2 120.7(5) . . ?
F1 C7 C6 118.5(5) . . ?
F1 C7 C8 118.0(6) . . ?
C6 C7 C8 123.4(6) . . ?
C7 C8 C9 117.8(7) . . ?
C10 C9 C8 119.4(6) . . ?
F2 C10 C9 119.0(6) . . ?
F2 C10 C11 118.2(7) . . ?
C9 C10 C11 122.7(7) . . ?
C10 C11 C6 119.4(6) . . ?
C13 C12 N3 123.5(6) . . ?
C12 C13 C14 117.9(6) . . ?
C15 C14 C13 120.2(6) . . ?
C14 C15 C16 119.8(6) . . ?
N4 C16 N3 116.5(4) . . ?
N4 C16 C15 124.0(5) . . ?
N3 C16 C15 119.5(5) . . ?
C22 C17 C18 116.8(5) . . ?
C22 C17 N4 121.5(5) . . ?
C18 C17 N4 121.6(5) . . ?
F3 C18 C19 118.4(5) . . ?
F3 C18 C17 118.3(5) . . ?
C19 C18 C17 123.3(6) . . ?
C18 C19 C20 119.4(6) . . ?
C21 C20 C19 117.8(6) . . ?
C20 C21 F4 118.9(5) . . ?
C20 C21 C22 123.4(6) . . ?
F4 C21 C22 117.7(6) . . ?
C21 C22 C17 119.3(5) . . ?
N5 C23 C24 123.1(5) . . ?
C25 C24 C23 119.3(5) . . ?
C26 C25 C24 119.2(6) . . ?
C25 C26 C27 119.9(5) . . ?
N5 C27 N6 116.2(4) . . ?
N5 C27 C26 120.5(4) . . ?
N6 C27 C26 123.3(5) . . ?
C29 C28 C33 116.5(5) . . ?
C29 C28 N6 122.2(5) . . ?
C33 C28 N6 121.2(5) . . ?
F5 C29 C30 118.5(5) . . ?
F5 C29 C28 117.8(5) . . ?
C30 C29 C28 123.7(5) . . ?
C29 C30 C31 119.1(6) . . ?
C32 C31 C30 117.9(6) . . ?
C31 C32 F6 118.6(6) . . ?
C31 C32 C33 124.1(6) . . ?
F6 C32 C33 117.3(6) . . ?
C32 C33 C28 118.8(6) . . ?
N7 C34 C35 123.2(5) . . ?
C34 C35 C36 118.5(5) . . ?
C37 C36 C35 119.9(5) . . ?
C36 C37 C38 120.1(5) . . ?
N8 C38 N7 115.9(4) . . ?
N8 C38 C37 124.5(5) . . ?
N7 C38 C37 119.6(4) . . ?
C40 C39 C44 116.6(5) . . ?
C40 C39 N8 121.3(5) . . ?
C44 C39 N8 122.0(4) . . ?
F7 C40 C41 118.9(5) . . ?
F7 C40 C39 118.0(5) . . ?
C41 C40 C39 123.1(5) . . ?
C40 C41 C42 119.4(5) . . ?
C43 C42 C41 118.1(5) . . ?
F8 C43 C42 118.6(5) . . ?
F8 C43 C44 118.4(5) . . ?
C42 C43 C44 123.0(5) . . ?
C43 C44 C39 119.7(5) . . ?
Cl3 C45 Cl2 112.6 . . ?
Cl2' C45' Cl3' 112.6 . . ?
Cl5 C46 Cl4 112.6 . . ?

loop_
_geom_bond_atom_site_label_1
_geom_bond_atom_site_label_2
_geom_bond_distance
_geom_bond_site_symmetry_2
_geom_bond_publ_flag
Ru1 N7 2.094(4) . ?
Ru1 N1 2.103(4) . ?
Ru1 N3 2.103(4) . ?
Ru1 N5 2.106(4) . ?
Ru1 Ru2 2.2833(5) . ?
Ru1 Cl1 2.4596(13) . ?
Ru2 N6 2.038(4) . ?
Ru2 N8 2.040(4) . ?
Ru2 N2 2.044(4) . ?
Ru2 N4 2.052(4) . ?
F1 C7 1.357(7) . ?
F2 C10 1.352(8) . ?
F3 C18 1.359(7) . ?
F4 C21 1.370(7) . ?
F5 C29 1.357(6) . ?
F6 C32 1.370(7) . ?
F7 C40 1.365(6) . ?
F8 C43 1.352(6) . ?
N1 C1 1.352(6) . ?
N1 C5 1.374(6) . ?
N2 C5 1.352(6) . ?
N2 C6 1.415(6) . ?
N3 C12 1.365(7) . ?
N3 C16 1.361(7) . ?
N4 C16 1.350(6) . ?
N4 C17 1.408(6) . ?
N5 C23 1.353(6) . ?
N5 C27 1.363(6) . ?
N6 C27 1.361(6) . ?
N6 C28 1.412(6) . ?
N7 C34 1.360(6) . ?
N7 C38 1.374(6) . ?
N8 C38 1.348(6) . ?
N8 C39 1.416(6) . ?
C1 C2 1.363(8) . ?
C2 C3 1.395(8) . ?
C3 C4 1.364(8) . ?
C4 C5 1.410(7) . ?
C6 C7 1.374(8) . ?
C6 C11 1.404(8) . ?
C7 C8 1.387(8) . ?
C8 C9 1.395(10) . ?
C9 C10 1.354(10) . ?
C10 C11 1.374(8) . ?
C12 C13 1.354(8) . ?
C13 C14 1.397(9) . ?
C14 C15 1.362(9) . ?
C15 C16 1.414(7) . ?
C17 C22 1.391(7) . ?
C17 C18 1.391(8) . ?
C18 C19 1.372(8) . ?
C19 C20 1.386(9) . ?
C20 C21 1.365(9) . ?
C21 C22 1.382(8) . ?
C23 C24 1.377(8) . ?
C24 C25 1.375(9) . ?
C25 C26 1.367(8) . ?
C26 C27 1.414(7) . ?
C28 C29 1.393(7) . ?
C28 C33 1.403(7) . ?
C29 C30 1.369(8) . ?
C30 C31 1.389(9) . ?
C31 C32 1.356(9) . ?
C32 C33 1.380(8) . ?
C34 C35 1.365(8) . ?
C35 C36 1.390(8) . ?
C36 C37 1.359(8) . ?
C37 C38 1.412(7) . ?
C39 C40 1.388(7) . ?
C39 C44 1.390(7) . ?
C40 C41 1.377(8) . ?
C41 C42 1.375(9) . ?
C42 C43 1.366(8) . ?
C43 C44 1.376(7) . ?
C45 Cl3 1.7499 . ?
C45 Cl2 1.7500 . ?
C45' Cl2' 1.7500 . ?
C45' Cl3' 1.7501 . ?
C46 Cl5 1.7499 . ?
C46 Cl4 1.7500 . ?

loop_
_geom_torsion_atom_site_label_1
_geom_torsion_atom_site_label_2
_geom_torsion_atom_site_label_3
_geom_torsion_atom_site_label_4
_geom_torsion
_geom_torsion_site_symmetry_1
_geom_torsion_site_symmetry_2
_geom_torsion_site_symmetry_3
_geom_torsion_site_symmetry_4
_geom_torsion_publ_flag
N7 Ru1 Ru2 N6 -70.78(15) . . . . ?
N1 Ru1 Ru2 N6 -162.57(15) . . . . ?
N3 Ru1 Ru2 N6 109.59(16) . . . . ?
N5 Ru1 Ru2 N6 18.12(15) . . . . ?
Cl1 Ru1 Ru2 N6 68(7) . . . . ?
N7 Ru1 Ru2 N8 18.97(15) . . . . ?
N1 Ru1 Ru2 N8 -72.82(15) . . . . ?
N3 Ru1 Ru2 N8 -160.66(16) . . . . ?
N5 Ru1 Ru2 N8 107.87(16) . . . . ?
Cl1 Ru1 Ru2 N8 158(7) . . . . ?
N7 Ru1 Ru2 N2 109.13(16) . . . . ?
N1 Ru1 Ru2 N2 17.34(16) . . . . ?
N3 Ru1 Ru2 N2 -70.51(17) . . . . ?
N5 Ru1 Ru2 N2 -161.98(16) . . . . ?
Cl1 Ru1 Ru2 N2 -112(7) . . . . ?
N7 Ru1 Ru2 N4 -160.42(16) . . . . ?
N1 Ru1 Ru2 N4 107.79(15) . . . . ?
N3 Ru1 Ru2 N4 19.94(16) . . . . ?
N5 Ru1 Ru2 N4 -71.52(16) . . . . ?
Cl1 Ru1 Ru2 N4 -22(7) . . . . ?
N7 Ru1 N1 C1 77.8(4) . . . . ?
N3 Ru1 N1 C1 -106.0(4) . . . . ?
N5 Ru1 N1 C1 176(2) . . . . ?
Ru2 Ru1 N1 C1 165.7(4) . . . . ?
Cl1 Ru1 N1 C1 -14.5(4) . . . . ?
N7 Ru1 N1 C5 -110.0(4) . . . . ?
N3 Ru1 N1 C5 66.3(4) . . . . ?
N5 Ru1 N1 C5 -11(2) . . . . ?
Ru2 Ru1 N1 C5 -22.0(3) . . . . ?
Cl1 Ru1 N1 C5 157.7(3) . . . . ?
N6 Ru2 N2 C5 147(26) . . . . ?
N8 Ru2 N2 C5 70.6(4) . . . . ?
N4 Ru2 N2 C5 -108.4(4) . . . . ?
Ru1 Ru2 N2 C5 -19.2(4) . . . . ?
N6 Ru2 N2 C6 -39(26) . . . . ?
N8 Ru2 N2 C6 -115.4(4) . . . . ?
N4 Ru2 N2 C6 65.7(4) . . . . ?
Ru1 Ru2 N2 C6 154.8(4) . . . . ?
N7 Ru1 N3 C12 152(2) . . . . ?
N1 Ru1 N3 C12 68.6(5) . . . . ?
N5 Ru1 N3 C12 -115.1(5) . . . . ?
Ru2 Ru1 N3 C12 157.3(4) . . . . ?
Cl1 Ru1 N3 C12 -23.0(4) . . . . ?
N7 Ru1 N3 C16 -29(3) . . . . ?
N1 Ru1 N3 C16 -111.8(4) . . . . ?
N5 Ru1 N3 C16 64.6(4) . . . . ?
Ru2 Ru1 N3 C16 -23.1(4) . . . . ?
Cl1 Ru1 N3 C16 156.6(4) . . . . ?
N6 Ru2 N4 C16 -115.1(4) . . . . ?
N8 Ru2 N4 C16 -55(8) . . . . ?
N2 Ru2 N4 C16 65.3(4) . . . . ?
Ru1 Ru2 N4 C16 -24.6(4) . . . . ?
N6 Ru2 N4 C17 63.9(4) . . . . ?
N8 Ru2 N4 C17 124(8) . . . . ?
N2 Ru2 N4 C17 -115.7(4) . . . . ?
Ru1 Ru2 N4 C17 154.4(4) . . . . ?
N7 Ru1 N5 C23 -108.6(4) . . . . ?
N1 Ru1 N5 C23 153(2) . . . . ?
N3 Ru1 N5 C23 75.2(4) . . . . ?
Ru2 Ru1 N5 C23 163.4(4) . . . . ?
Cl1 Ru1 N5 C23 -16.4(4) . . . . ?
N7 Ru1 N5 C27 66.0(4) . . . . ?
N1 Ru1 N5 C27 -33(2) . . . . ?
N3 Ru1 N5 C27 -110.2(4) . . . . ?
Ru2 Ru1 N5 C27 -22.0(3) . . . . ?
Cl1 Ru1 N5 C27 158.2(3) . . . . ?
N8 Ru2 N6 C27 -111.0(4) . . . . ?
N2 Ru2 N6 C27 172(100) . . . . ?
N4 Ru2 N6 C27 67.9(4) . . . . ?
Ru1 Ru2 N6 C27 -21.2(3) . . . . ?
N8 Ru2 N6 C28 62.5(4) . . . . ?
N2 Ru2 N6 C28 -14(26) . . . . ?
N4 Ru2 N6 C28 -118.6(4) . . . . ?
Ru1 Ru2 N6 C28 152.3(3) . . . . ?
N1 Ru1 N7 C34 -112.9(4) . . . . ?
N3 Ru1 N7 C34 164(2) . . . . ?
N5 Ru1 N7 C34 70.8(4) . . . . ?
Ru2 Ru1 N7 C34 158.6(4) . . . . ?
Cl1 Ru1 N7 C34 -21.2(4) . . . . ?
N1 Ru1 N7 C38 66.2(4) . . . . ?
N3 Ru1 N7 C38 -17(3) . . . . ?
N5 Ru1 N7 C38 -110.1(4) . . . . ?
Ru2 Ru1 N7 C38 -22.4(3) . . . . ?
Cl1 Ru1 N7 C38 157.9(3) . . . . ?
N6 Ru2 N8 C38 67.5(4) . . . . ?
N2 Ru2 N8 C38 -112.9(4) . . . . ?
N4 Ru2 N8 C38 7(8) . . . . ?
Ru1 Ru2 N8 C38 -23.0(4) . . . . ?
N6 Ru2 N8 C39 -115.4(4) . . . . ?
N2 Ru2 N8 C39 64.2(4) . . . . ?
N4 Ru2 N8 C39 -176(49) . . . . ?
Ru1 Ru2 N8 C39 154.1(3) . . . . ?
C5 N1 C1 C2 -3.4(8) . . . . ?
Ru1 N1 C1 C2 168.9(4) . . . . ?
N1 C1 C2 C3 0.4(9) . . . . ?
C1 C2 C3 C4 1.7(9) . . . . ?
C2 C3 C4 C5 -0.9(9) . . . . ?
C6 N2 C5 N1 -167.3(4) . . . . ?
Ru2 N2 C5 N1 6.7(6) . . . . ?
C6 N2 C5 C4 14.1(7) . . . . ?
Ru2 N2 C5 C4 -171.9(4) . . . . ?
C1 N1 C5 N2 -174.4(4) . . . . ?
Ru1 N1 C5 N2 13.0(6) . . . . ?
C1 N1 C5 C4 4.2(7) . . . . ?
Ru1 N1 C5 C4 -168.4(4) . . . . ?
C3 C4 C5 N2 176.4(5) . . . . ?
C3 C4 C5 N1 -2.1(8) . . . . ?
C5 N2 C6 C7 68.3(7) . . . . ?
Ru2 N2 C6 C7 -105.8(5) . . . . ?
C5 N2 C6 C11 -114.6(6) . . . . ?
Ru2 N2 C6 C11 71.3(6) . . . . ?
C11 C6 C7 F1 179.1(5) . . . . ?
N2 C6 C7 F1 -3.8(8) . . . . ?
C11 C6 C7 C8 -1.5(9) . . . . ?
N2 C6 C7 C8 175.7(5) . . . . ?
F1 C7 C8 C9 179.9(5) . . . . ?
C6 C7 C8 C9 0.5(9) . . . . ?
C7 C8 C9 C10 0.1(10) . . . . ?
C8 C9 C10 F2 177.9(6) . . . . ?
C8 C9 C10 C11 0.4(11) . . . . ?
F2 C10 C11 C6 -178.9(5) . . . . ?
C9 C10 C11 C6 -1.5(10) . . . . ?
C7 C6 C11 C10 2.0(8) . . . . ?
N2 C6 C11 C10 -175.3(5) . . . . ?
C16 N3 C12 C13 -4.0(9) . . . . ?
Ru1 N3 C12 C13 175.6(6) . . . . ?
N3 C12 C13 C14 -1.5(12) . . . . ?
C12 C13 C14 C15 3.5(12) . . . . ?
C13 C14 C15 C16 -0.1(11) . . . . ?
C17 N4 C16 N3 -166.6(4) . . . . ?
Ru2 N4 C16 N3 12.3(6) . . . . ?
C17 N4 C16 C15 16.1(8) . . . . ?
Ru2 N4 C16 C15 -165.0(5) . . . . ?
C12 N3 C16 N4 -170.0(5) . . . . ?
Ru1 N3 C16 N4 10.4(6) . . . . ?
C12 N3 C16 C15 7.4(8) . . . . ?
Ru1 N3 C16 C15 -172.2(4) . . . . ?
C14 C15 C16 N4 171.7(6) . . . . ?
C14 C15 C16 N3 -5.5(9) . . . . ?
C16 N4 C17 C22 -119.8(6) . . . . ?
Ru2 N4 C17 C22 61.2(6) . . . . ?
C16 N4 C17 C18 61.3(7) . . . . ?
Ru2 N4 C17 C18 -117.7(5) . . . . ?
C22 C17 C18 F3 -179.4(5) . . . . ?
N4 C17 C18 F3 -0.5(8) . . . . ?
C22 C17 C18 C19 1.6(9) . . . . ?
N4 C17 C18 C19 -179.5(6) . . . . ?
F3 C18 C19 C20 179.2(6) . . . . ?
C17 C18 C19 C20 -1.8(11) . . . . ?
C18 C19 C20 C21 1.3(12) . . . . ?
C19 C20 C21 F4 176.9(6) . . . . ?
C19 C20 C21 C22 -0.7(11) . . . . ?
C20 C21 C22 C17 0.5(10) . . . . ?
F4 C21 C22 C17 -177.1(5) . . . . ?
C18 C17 C22 C21 -0.9(8) . . . . ?
N4 C17 C22 C21 -179.8(5) . . . . ?
C27 N5 C23 C24 -3.0(8) . . . . ?
Ru1 N5 C23 C24 171.7(5) . . . . ?
N5 C23 C24 C25 -0.3(10) . . . . ?
C23 C24 C25 C26 2.2(10) . . . . ?
C24 C25 C26 C27 -0.8(9) . . . . ?
C23 N5 C27 N6 -173.5(4) . . . . ?
Ru1 N5 C27 N6 11.6(6) . . . . ?
C23 N5 C27 C26 4.4(7) . . . . ?
Ru1 N5 C27 C26 -170.4(4) . . . . ?
C28 N6 C27 N5 -164.5(4) . . . . ?
Ru2 N6 C27 N5 9.0(6) . . . . ?
C28 N6 C27 C26 17.6(7) . . . . ?
Ru2 N6 C27 C26 -168.9(4) . . . . ?
C25 C26 C27 N5 -2.6(8) . . . . ?
C25 C26 C27 N6 175.2(5) . . . . ?
C27 N6 C28 C29 65.3(6) . . . . ?
Ru2 N6 C28 C29 -108.2(5) . . . . ?
C27 N6 C28 C33 -118.6(5) . . . . ?
Ru2 N6 C28 C33 67.9(5) . . . . ?
C33 C28 C29 F5 -179.7(4) . . . . ?
N6 C28 C29 F5 -3.5(7) . . . . ?
C33 C28 C29 C30 -0.4(8) . . . . ?
N6 C28 C29 C30 175.9(5) . . . . ?
F5 C29 C30 C31 179.3(5) . . . . ?
C28 C29 C30 C31 0.0(9) . . . . ?
C29 C30 C31 C32 -0.3(9) . . . . ?
C30 C31 C32 F6 178.3(5) . . . . ?
C30 C31 C32 C33 1.0(10) . . . . ?
C31 C32 C33 C28 -1.4(9) . . . . ?
F6 C32 C33 C28 -178.7(5) . . . . ?
C29 C28 C33 C32 1.0(8) . . . . ?
N6 C28 C33 C32 -175.3(5) . . . . ?
C38 N7 C34 C35 -3.9(8) . . . . ?
Ru1 N7 C34 C35 175.2(5) . . . . ?
N7 C34 C35 C36 -1.4(10) . . . . ?
C34 C35 C36 C37 3.3(10) . . . . ?
C35 C36 C37 C38 0.1(9) . . . . ?
C39 N8 C38 N7 -166.2(4) . . . . ?
Ru2 N8 C38 N7 10.9(6) . . . . ?
C39 N8 C38 C37 16.5(7) . . . . ?
Ru2 N8 C38 C37 -166.4(4) . . . . ?
C34 N7 C38 N8 -170.1(5) . . . . ?
Ru1 N7 C38 N8 10.8(6) . . . . ?
C34 N7 C38 C37 7.3(7) . . . . ?
Ru1 N7 C38 C37 -171.8(4) . . . . ?
C36 C37 C38 N8 171.7(5) . . . . ?
C36 C37 C38 N7 -5.5(8) . . . . ?
C38 N8 C39 C40 62.8(7) . . . . ?
Ru2 N8 C39 C40 -114.4(5) . . . . ?
C38 N8 C39 C44 -120.1(5) . . . . ?
Ru2 N8 C39 C44 62.7(6) . . . . ?
C44 C39 C40 F7 -179.8(5) . . . . ?
N8 C39 C40 F7 -2.6(8) . . . . ?
C44 C39 C40 C41 0.5(9) . . . . ?
N8 C39 C40 C41 177.7(6) . . . . ?
F7 C40 C41 C42 179.3(6) . . . . ?
C39 C40 C41 C42 -1.0(10) . . . . ?
C40 C41 C42 C43 1.3(10) . . . . ?
C41 C42 C43 F8 176.7(6) . . . . ?
C41 C42 C43 C44 -1.3(10) . . . . ?
F8 C43 C44 C39 -177.2(5) . . . . ?
C42 C43 C44 C39 0.8(9) . . . . ?
C40 C39 C44 C43 -0.4(8) . . . . ?
N8 C39 C44 C43 -177.6(5) . . . . ?
